data_4509671
loop_
_publ_author_name
'Zhu, Yuan-Yuan'
'Wang, Gui-Tao'
'Wang, Ren-Xiao'
'Li, Zhan-Ting'

_publ_section_title
;
 Intramolecular Six-Membered and Three-Center
 C&#x2212;H&#x00B7;&#x00B7;&#x00B7;O Hydrogen Bonding in
 1,4-Diphenyl-1,2,3-Triazoles
;
_journal_issue 11
_journal_name_full 'Crystal Growth &amp; Design'
_journal_page_first 4778
_journal_paper_doi 10.1021/cg9006197
_journal_volume 9
_journal_year 2009
_chemical_formula_sum 'C16 H15 N3 O2'
_chemical_formula_weight 281.31
_chemical_name_systematic
; 
 ? 
;
_space_group_IT_number 14
_symmetry_cell_setting monoclinic
_symmetry_space_group_name_Hall '-P 2yn'
_symmetry_space_group_name_H-M 'P 1 21/n 1'
_atom_sites_solution_hydrogens geom
_atom_sites_solution_primary direct
_atom_sites_solution_secondary difmap
_audit_creation_method SHELXL-97
_cell_angle_alpha 90.00
_cell_angle_beta 108.472(2)
_cell_angle_gamma 90.00
_cell_formula_units_Z 4
_cell_length_a 13.0874(16)
_cell_length_b 7.4431(9)
_cell_length_c 14.9811(18)
_cell_measurement_reflns_used 2251
_cell_measurement_temperature 293(2)
_cell_measurement_theta_max 52.715
_cell_measurement_theta_min 5.734
_cell_volume 1384.1(3)
_computing_cell_refinement 'Bruker SMART'
_computing_data_collection 'Bruker SMART'
_computing_data_reduction 'Bruker SHELXTL'
_computing_molecular_graphics 'Bruker SHELXTL'
_computing_publication_material 'Bruker SHELXTL'
_computing_structure_refinement 'SHELXL-97 (Sheldrick, 1997)'
_computing_structure_solution 'SHELXS-97 (Sheldrick, 1990)'
_diffrn_ambient_temperature 293(2)
_diffrn_measured_fraction_theta_full 0.985
_diffrn_measured_fraction_theta_max 0.985
_diffrn_measurement_device_type 'CCD area detector'
_diffrn_measurement_method 'phi and omega scans'
_diffrn_radiation_monochromator graphite
_diffrn_radiation_source 'fine-focus sealed tube'
_diffrn_radiation_type MoK\a
_diffrn_radiation_wavelength 0.71073
_diffrn_reflns_av_R_equivalents 0.0290
_diffrn_reflns_av_sigmaI/netI 0.0363
_diffrn_reflns_limit_h_max 16
_diffrn_reflns_limit_h_min -15
_diffrn_reflns_limit_k_max 9
_diffrn_reflns_limit_k_min -9
_diffrn_reflns_limit_l_max 19
_diffrn_reflns_limit_l_min -18
_diffrn_reflns_number 8088
_diffrn_reflns_theta_full 27.49
_diffrn_reflns_theta_max 27.49
_diffrn_reflns_theta_min 1.80
_exptl_absorpt_coefficient_mu 0.092
_exptl_absorpt_correction_T_max 1.0000
_exptl_absorpt_correction_T_min 0.8108
_exptl_absorpt_correction_type empirical
_exptl_absorpt_process_details sadabs
_exptl_crystal_colour colorless
_exptl_crystal_density_diffrn 1.350
_exptl_crystal_density_method 'not measured'
_exptl_crystal_description prismatic
_exptl_crystal_F_000 592
_exptl_crystal_size_max 0.425
_exptl_crystal_size_mid 0.337
_exptl_crystal_size_min 0.221
_refine_diff_density_max 0.181
_refine_diff_density_min -0.298
_refine_diff_density_rms 0.053
_refine_ls_extinction_method none
_refine_ls_goodness_of_fit_ref 0.979
_refine_ls_hydrogen_treatment constr
_refine_ls_matrix_type full
_refine_ls_number_parameters 192
_refine_ls_number_reflns 3132
_refine_ls_number_restraints 0
_refine_ls_restrained_S_all 0.979
_refine_ls_R_factor_all 0.0640
_refine_ls_R_factor_gt 0.0472
_refine_ls_shift/su_max 0.000
_refine_ls_shift/su_mean 0.000
_refine_ls_structure_factor_coef Fsqd
_refine_ls_weighting_details 'calc w=1/[\s^2^(Fo^2^)+(0.0675P)^2^+0.0000P] where P=(Fo^2^+2Fc^2^)/3'
_refine_ls_weighting_scheme calc
_refine_ls_wR_factor_gt 0.1147
_refine_ls_wR_factor_ref 0.1239
_reflns_number_gt 2279
_reflns_number_total 3132
_reflns_threshold_expression >2sigma(I)
_cod_data_source_file cg9006197sup1.cif
_cod_data_source_block cd2948
_cod_depositor_comments
;
The following automatic conversions were performed:

'_symmetry_cell_setting' value 'Monoclinic' changed to 'monoclinic'
according to /home/saulius/struct/CIF-dictionaries/cif_core.dic
dictionary named 'cif_core.dic' version 2.4.2 from 2011-04-26.

Automatic conversion script
Id: cif_fix_values 1891 2012-01-12 08:04:46Z andrius 
;
_cod_original_sg_symbol_H-M P2(1)/n
_cod_database_code 4509671

loop_
_symmetry_equiv_pos_as_xyz
'x, y, z'
'-x+1/2, y+1/2, -z+1/2'
'-x, -y, -z'
'x-1/2, -y-1/2, z-1/2'

loop_
_atom_site_label
_atom_site_type_symbol
_atom_site_fract_x
_atom_site_fract_y
_atom_site_fract_z
_atom_site_U_iso_or_equiv
_atom_site_adp_type
_atom_site_occupancy
_atom_site_symmetry_multiplicity
_atom_site_calc_flag
_atom_site_refinement_flags
O1 O 1.28942(8) 0.12155(16) 0.09466(7) 0.0503(3) Uani 1 1 d .
O2 O 0.65512(7) 0.13447(15) 0.19395(7) 0.0473(3) Uani 1 1 d .
N1 N 0.84609(9) 0.09425(16) 0.33588(8) 0.0362(3) Uani 1 1 d .
N2 N 0.92707(10) 0.16622(19) 0.40672(9) 0.0485(4) Uani 1 1 d .
N3 N 1.01067(9) 0.17641(19) 0.37725(9) 0.0476(3) Uani 1 1 d .
C1 C 0.87937(11) 0.05940(19) 0.26159(10) 0.0369(3) Uani 1 1 d .
H1 H 0.8390 0.0104 0.2041 0.044 Uiso 1 1 calc R
C2 C 0.98457(10) 0.11094(19) 0.28808(9) 0.0346(3) Uani 1 1 d .
C3 C 1.06297(10) 0.1075(2) 0.23628(10) 0.0348(3) Uani 1 1 d .
C4 C 1.04477(10) 0.0126(2) 0.15368(10) 0.0386(4) Uani 1 1 d .
H4 H 0.9818 -0.0544 0.1310 0.046 Uiso 1 1 calc R
C5 C 1.11698(11) 0.0137(2) 0.10326(10) 0.0402(4) Uani 1 1 d .
H5 H 1.1023 -0.0507 0.0474 0.048 Uiso 1 1 calc R
C6 C 1.21127(11) 0.1116(2) 0.13692(10) 0.0385(3) Uani 1 1 d .
C7 C 1.23138(11) 0.2063(2) 0.21969(11) 0.0492(4) Uani 1 1 d .
H7 H 1.2945 0.2729 0.2423 0.059 Uiso 1 1 calc R
C8 C 1.15892(11) 0.2035(2) 0.26919(11) 0.0476(4) Uani 1 1 d .
H8 H 1.1743 0.2666 0.3255 0.057 Uiso 1 1 calc R
C9 C 0.74521(11) 0.05745(19) 0.35121(10) 0.0364(3) Uani 1 1 d .
C10 C 0.74676(13) 0.0037(2) 0.43938(11) 0.0489(4) Uani 1 1 d .
H10 H 0.8120 -0.0124 0.4869 0.059 Uiso 1 1 calc R
C11 C 0.65016(14) -0.0266(2) 0.45697(13) 0.0581(5) Uani 1 1 d .
H11 H 0.6502 -0.0615 0.5166 0.070 Uiso 1 1 calc R
C12 C 0.55479(14) -0.0047(2) 0.38592(14) 0.0579(5) Uani 1 1 d .
H12 H 0.4902 -0.0255 0.3978 0.069 Uiso 1 1 calc R
C13 C 0.55280(12) 0.0478(2) 0.29716(13) 0.0497(4) Uani 1 1 d .
H13 H 0.4872 0.0613 0.2497 0.060 Uiso 1 1 calc R
C14 C 0.64840(11) 0.0803(2) 0.27835(10) 0.0381(3) Uani 1 1 d .
C15 C 1.26809(13) 0.0430(2) 0.00474(11) 0.0567(5) Uani 1 1 d .
H15A H 1.2636 -0.0851 0.0099 0.085 Uiso 1 1 calc R
H15B H 1.3251 0.0726 -0.0202 0.085 Uiso 1 1 calc R
H15C H 1.2010 0.0883 -0.0365 0.085 Uiso 1 1 calc R
C16 C 0.55661(12) 0.1610(2) 0.11844(11) 0.0513(4) Uani 1 1 d .
H16A H 0.5180 0.0495 0.1043 0.077 Uiso 1 1 calc R
H16B H 0.5726 0.2028 0.0637 0.077 Uiso 1 1 calc R
H16C H 0.5132 0.2486 0.1368 0.077 Uiso 1 1 calc R

loop_
_atom_site_aniso_label
_atom_site_aniso_U_11
_atom_site_aniso_U_22
_atom_site_aniso_U_33
_atom_site_aniso_U_23
_atom_site_aniso_U_13
_atom_site_aniso_U_12
O1 0.0352(6) 0.0728(8) 0.0476(7) -0.0056(5) 0.0199(5) -0.0067(5)
O2 0.0308(5) 0.0667(8) 0.0421(6) 0.0051(5) 0.0082(5) 0.0022(5)
N1 0.0297(6) 0.0456(7) 0.0325(6) -0.0028(5) 0.0087(5) -0.0005(5)
N2 0.0360(7) 0.0699(10) 0.0396(7) -0.0135(6) 0.0122(6) -0.0083(6)
N3 0.0344(7) 0.0678(10) 0.0408(7) -0.0105(6) 0.0122(6) -0.0067(6)
C1 0.0319(7) 0.0470(9) 0.0323(7) -0.0019(6) 0.0107(6) 0.0017(6)
C2 0.0292(7) 0.0386(8) 0.0345(7) 0.0008(6) 0.0082(6) 0.0011(6)
C3 0.0280(7) 0.0407(9) 0.0348(7) 0.0021(6) 0.0088(6) 0.0021(6)
C4 0.0260(7) 0.0492(9) 0.0371(8) 0.0003(7) 0.0049(6) -0.0050(6)
C5 0.0329(7) 0.0538(10) 0.0319(7) -0.0026(6) 0.0076(6) -0.0009(6)
C6 0.0293(7) 0.0472(9) 0.0397(8) 0.0036(6) 0.0120(6) 0.0020(6)
C7 0.0342(8) 0.0596(11) 0.0554(10) -0.0146(8) 0.0163(7) -0.0152(7)
C8 0.0385(8) 0.0574(11) 0.0484(9) -0.0173(8) 0.0158(7) -0.0092(7)
C9 0.0326(7) 0.0395(8) 0.0409(8) -0.0039(6) 0.0174(6) -0.0003(6)
C10 0.0474(9) 0.0590(11) 0.0440(9) 0.0027(7) 0.0196(7) 0.0028(8)
C11 0.0634(11) 0.0675(13) 0.0561(11) 0.0040(9) 0.0370(9) -0.0015(9)
C12 0.0485(10) 0.0640(12) 0.0745(13) -0.0086(9) 0.0383(9) -0.0081(8)
C13 0.0344(8) 0.0565(11) 0.0608(11) -0.0087(8) 0.0187(8) -0.0036(7)
C14 0.0337(7) 0.0392(9) 0.0437(8) -0.0049(6) 0.0154(7) -0.0008(6)
C15 0.0514(10) 0.0788(13) 0.0471(10) -0.0028(8) 0.0260(8) -0.0062(9)
C16 0.0373(8) 0.0609(11) 0.0477(9) -0.0024(8) 0.0020(7) 0.0059(7)

loop_
_atom_type_symbol
_atom_type_description
_atom_type_scat_dispersion_real
_atom_type_scat_dispersion_imag
_atom_type_scat_source
C C 0.0033 0.0016 'International Tables Vol C Tables 4.2.6.8 and 6.1.1.4'
H H 0.0000 0.0000 'International Tables Vol C Tables 4.2.6.8 and 6.1.1.4'
N N 0.0061 0.0033 'International Tables Vol C Tables 4.2.6.8 and 6.1.1.4'
O O 0.0106 0.0060 'International Tables Vol C Tables 4.2.6.8 and 6.1.1.4'

loop_
_geom_angle_atom_site_label_1
_geom_angle_atom_site_label_2
_geom_angle_atom_site_label_3
_geom_angle
C6 O1 C15 117.98(12)
C14 O2 C16 117.95(11)
C1 N1 N2 110.38(11)
C1 N1 C9 130.67(12)
N2 N1 C9 118.83(11)
N3 N2 N1 106.88(11)
N2 N3 C2 109.57(11)
N1 C1 C2 105.52(12)
N1 C1 H1 127.2
C2 C1 H1 127.2
N3 C2 C1 107.66(11)
N3 C2 C3 121.66(12)
C1 C2 C3 130.67(13)
C4 C3 C8 117.44(12)
C4 C3 C2 122.15(12)
C8 C3 C2 120.41(13)
C3 C4 C5 122.23(13)
C3 C4 H4 118.9
C5 C4 H4 118.9
C6 C5 C4 119.23(13)
C6 C5 H5 120.4
C4 C5 H5 120.4
O1 C6 C7 115.62(13)
O1 C6 C5 124.91(13)
C7 C6 C5 119.46(13)
C8 C7 C6 120.61(13)
C8 C7 H7 119.7
C6 C7 H7 119.7
C7 C8 C3 121.01(14)
C7 C8 H8 119.5
C3 C8 H8 119.5
C10 C9 C14 121.35(13)
C10 C9 N1 118.35(13)
C14 C9 N1 120.28(13)
C9 C10 C11 119.50(15)
C9 C10 H10 120.3
C11 C10 H10 120.3
C12 C11 C10 119.56(16)
C12 C11 H11 120.2
C10 C11 H11 120.2
C11 C12 C13 121.18(15)
C11 C12 H12 119.4
C13 C12 H12 119.4
C12 C13 C14 120.17(16)
C12 C13 H13 119.9
C14 C13 H13 119.9
O2 C14 C13 124.75(14)
O2 C14 C9 117.02(12)
C13 C14 C9 118.23(14)
O1 C15 H15A 109.5
O1 C15 H15B 109.5
H15A C15 H15B 109.5
O1 C15 H15C 109.5
H15A C15 H15C 109.5
H15B C15 H15C 109.5
O2 C16 H16A 109.5
O2 C16 H16B 109.5
H16A C16 H16B 109.5
O2 C16 H16C 109.5
H16A C16 H16C 109.5
H16B C16 H16C 109.5

loop_
_geom_bond_atom_site_label_1
_geom_bond_atom_site_label_2
_geom_bond_distance
O1 C6 1.3649(15)
O1 C15 1.4127(18)
O2 C14 1.3563(17)
O2 C16 1.4341(17)
N1 C1 1.3427(17)
N1 N2 1.3505(16)
N1 C9 1.4363(16)
N2 N3 1.3054(16)
N3 C2 1.3599(17)
C1 C2 1.3617(18)
C1 H1 0.9300
C2 C3 1.4698(17)
C3 C4 1.3783(19)
C3 C8 1.3921(19)
C4 C5 1.3842(19)
C4 H4 0.9300
C5 C6 1.384(2)
C5 H5 0.9300
C6 C7 1.377(2)
C7 C8 1.3768(18)
C7 H7 0.9300
C8 H8 0.9300
C9 C10 1.374(2)
C9 C14 1.396(2)
C10 C11 1.389(2)
C10 H10 0.9300
C11 C12 1.369(3)
C11 H11 0.9300
C12 C13 1.378(2)
C12 H12 0.9300
C13 C14 1.3881(19)
C13 H13 0.9300
C15 H15A 0.9600
C15 H15B 0.9600
C15 H15C 0.9600
C16 H16A 0.9600
C16 H16B 0.9600
C16 H16C 0.9600

loop_
_geom_torsion_atom_site_label_1
_geom_torsion_atom_site_label_2
_geom_torsion_atom_site_label_3
_geom_torsion_atom_site_label_4
_geom_torsion
C1 N1 N2 N3 -0.05(17)
C9 N1 N2 N3 176.32(12)
N1 N2 N3 C2 -0.25(17)
N2 N1 C1 C2 0.33(16)
C9 N1 C1 C2 -175.47(13)
N2 N3 C2 C1 0.46(17)
N2 N3 C2 C3 179.29(13)
N1 C1 C2 N3 -0.47(16)
N1 C1 C2 C3 -179.16(14)
N3 C2 C3 C4 167.77(14)
C1 C2 C3 C4 -13.7(2)
N3 C2 C3 C8 -13.1(2)
C1 C2 C3 C8 165.48(15)
C8 C3 C4 C5 -1.2(2)
C2 C3 C4 C5 177.95(13)
C3 C4 C5 C6 0.6(2)
C15 O1 C6 C7 -173.39(15)
C15 O1 C6 C5 7.4(2)
C4 C5 C6 O1 179.03(13)
C4 C5 C6 C7 -0.1(2)
O1 C6 C7 C8 -178.88(14)
C5 C6 C7 C8 0.3(2)
C6 C7 C8 C3 -1.0(3)
C4 C3 C8 C7 1.5(2)
C2 C3 C8 C7 -177.76(14)
C1 N1 C9 C10 141.32(16)
N2 N1 C9 C10 -34.2(2)
C1 N1 C9 C14 -40.1(2)
N2 N1 C9 C14 144.34(14)
C14 C9 C10 C11 -0.8(2)
N1 C9 C10 C11 177.71(14)
C9 C10 C11 C12 0.9(3)
C10 C11 C12 C13 -0.3(3)
C11 C12 C13 C14 -0.3(3)
C16 O2 C14 C13 0.3(2)
C16 O2 C14 C9 -179.22(13)
C12 C13 C14 O2 -179.13(15)
C12 C13 C14 C9 0.4(2)
C10 C9 C14 O2 179.73(14)
N1 C9 C14 O2 1.2(2)
C10 C9 C14 C13 0.2(2)
N1 C9 C14 C13 -178.30(14)
